data_7160301
loop_
_publ_author_name
'Roy, Anik'
'Dutta, Ranjan'
'Halder, Dibakar'
'Mandal, Koushik'
'Kundu, Somenath'
'Hossain, Maidul'
'Saha, Indrajit'
'Lee, Chang-Hee'

_publ_section_title
;
 Submicromolar Fluorescence &#x2018;Turn-on&#x2019; Detection of Fluoride
 Anion Using meso-(tetra-Aryl) Calix[4]pyrrole
;
_journal_name_full 'Organic &amp; Biomolecular Chemistry'
_journal_paper_doi 10.1039/D4OB01708K
_journal_year 2025
_chemical_formula_moiety 'C48 H40 F4 N4'
_chemical_formula_sum 'C48 H40 F4 N4'
_chemical_formula_weight 748.84
_space_group_crystal_system triclinic
_space_group_IT_number 2
_space_group_name_Hall '-P 1'
_space_group_name_H-M_alt 'P -1'
_atom_sites_solution_hydrogens geom
_atom_sites_solution_primary dual
_audit_creation_date 2024-07-01
_audit_creation_method
;
Olex2 1.5
(compiled 2024.02.16 svn.r378c4104 for OlexSys, GUI svn.r6928)
;
_audit_update_record
;
2024-09-27 deposited with the CCDC.	2024-12-16 downloaded from the CCDC.
;
_cell_angle_alpha 73.502(2)
_cell_angle_beta 71.940(2)
_cell_angle_gamma 84.606(2)
_cell_formula_units_Z 1
_cell_length_a 9.3994(3)
_cell_length_b 9.7222(4)
_cell_length_c 11.2104(5)
_cell_measurement_reflns_used 6014
_cell_measurement_temperature 273(2)
_cell_measurement_theta_max 28.64
_cell_measurement_theta_min 2.18
_cell_volume 933.85(7)
_computing_cell_refinement 'SAINT V8.40B (?, 2016)'
_computing_data_reduction 'SAINT V8.40B (?, 2016)'
_computing_molecular_graphics 'Olex2 1.5 (Dolomanov et al., 2009)'
_computing_publication_material 'Olex2 1.5 (Dolomanov et al., 2009)'
_computing_structure_refinement 'XL  (Sheldrick, 2008)'
_computing_structure_solution 'SHELXT 2018/2 (Sheldrick, 2018)'
_diffrn_ambient_temperature 273.15
_diffrn_detector 'Bruker APEX2 area detector'
_diffrn_detector_area_resol_mean 7.9
_diffrn_detector_type 'CCD area detector'
_diffrn_measured_fraction_theta_full 0.999
_diffrn_measured_fraction_theta_max 0.999
_diffrn_measurement_device 'three-circle diffractometer'
_diffrn_measurement_device_type 'Bruker SMART APEX2 area detector'
_diffrn_measurement_method '\w and \f scans'
_diffrn_radiation_monochromator 'mirror optics'
_diffrn_radiation_probe x-ray
_diffrn_radiation_type MoK\a
_diffrn_radiation_wavelength 0.71073
_diffrn_reflns_av_R_equivalents 0.0383
_diffrn_reflns_av_unetI/netI 0.0334
_diffrn_reflns_Laue_measured_fraction_full 0.999
_diffrn_reflns_Laue_measured_fraction_max 0.999
_diffrn_reflns_limit_h_max 11
_diffrn_reflns_limit_h_min -11
_diffrn_reflns_limit_k_max 11
_diffrn_reflns_limit_k_min -11
_diffrn_reflns_limit_l_max 13
_diffrn_reflns_limit_l_min -13
_diffrn_reflns_number 14233
_diffrn_reflns_point_group_measured_fraction_full 0.999
_diffrn_reflns_point_group_measured_fraction_max 0.999
_diffrn_reflns_theta_full 25.242
_diffrn_reflns_theta_max 25.499
_diffrn_reflns_theta_min 2.185
_diffrn_source 'microfocus sealed X-ray tube'
_diffrn_source_current 20.0
_diffrn_source_power 1.0
_diffrn_source_type 'Incoatec I\ms'
_diffrn_source_voltage 50.0
_diffrn_standards_number 0
_exptl_absorpt_coefficient_mu 0.092
_exptl_absorpt_correction_T_max 0.5644
_exptl_absorpt_correction_T_min 0.5031
_exptl_absorpt_correction_type multi-scan
_exptl_absorpt_process_details
;
SADABS-2016/2 (Bruker,2016/2) was used for absorption correction.
wR2(int) was 0.0599 before and 0.0498 after correction.
The Ratio of minimum to maximum transmission is 0.8914.
The \l/2 correction factor is Not present.
;
_exptl_crystal_colour 'clear light colourless'
_exptl_crystal_colour_lustre clear
_exptl_crystal_colour_modifier light
_exptl_crystal_colour_primary colourless
_exptl_crystal_density_diffrn 1.332
_exptl_crystal_description block
_exptl_crystal_F_000 392
_exptl_crystal_preparation normal
_exptl_crystal_recrystallization_method 'normal condition'
_exptl_crystal_size_max 0.4
_exptl_crystal_size_mid 0.2
_exptl_crystal_size_min 0.1
_refine_diff_density_max 0.207
_refine_diff_density_min -0.161
_refine_diff_density_rms 0.034
_refine_ls_extinction_coef 0.000
_refine_ls_extinction_expression Fc^*^=kFc[1+0.001xFc^2^\l^3^/sin(2\q)]^-1/4^
_refine_ls_extinction_method 'SHELXL-2016/6 (Sheldrick 2016)'
_refine_ls_goodness_of_fit_ref 1.078
_refine_ls_hydrogen_treatment constr
_refine_ls_matrix_type full
_refine_ls_number_parameters 256
_refine_ls_number_reflns 3481
_refine_ls_number_restraints 0
_refine_ls_restrained_S_all 1.078
_refine_ls_R_factor_all 0.0603
_refine_ls_R_factor_gt 0.0414
_refine_ls_shift/su_max 0.000
_refine_ls_shift/su_mean 0.000
_refine_ls_structure_factor_coef Fsqd
_refine_ls_weighting_details 'w=1/[\s^2^(Fo^2^)+(0.0472P)^2^+0.1749P] where P=(Fo^2^+2Fc^2^)/3'
_refine_ls_weighting_scheme calc
_refine_ls_wR_factor_gt 0.1028
_refine_ls_wR_factor_ref 0.1097
_reflns_Friedel_coverage 0.000
_reflns_number_gt 2565
_reflns_number_total 3481
_reflns_threshold_expression 'I > 2\s(I)'
_cod_data_source_file d4ob01708k2.cif
_cod_data_source_block final_a
_cod_database_code 7160301
_shelx_shelxl_version_number 2016/6
_shelx_space_group_comment
;
The symmetry employed for this shelxl refinement is uniquely defined
by the following loop, which should always be used as a source of
symmetry information in preference to the above space-group names.
They are only intended as comments.
;
_shelx_estimated_absorpt_t_max 0.991
_shelx_estimated_absorpt_t_min 0.964
_olex2_refinement_description
;
1.a Aromatic/amide H refined with riding coordinates:
 N002(H002), N004(H004), C00D(H00D), C00E(H00E), C00F(H00F), C00G(H00G),
 C00H(H00H), C00I(H00I), C00M(H00M), C00N(H00N), C00P(H00P), C00Q(H00Q),
 C00R(H00R), C00S(H00S)
1.b Idealised Me refined as rotating group:
 C00K(H00A,H00B,H00C), C00O(H00J,H00K,H00L)
;
_olex2_submission_special_instructions 'No special instructions were received'

loop_
_space_group_symop_operation_xyz
'x, y, z'
'-x, -y, -z'

loop_
_atom_site_label
_atom_site_type_symbol
_atom_site_fract_x
_atom_site_fract_y
_atom_site_fract_z
_atom_site_U_iso_or_equiv
_atom_site_adp_type
_atom_site_occupancy
_atom_site_site_symmetry_order
_atom_site_calc_flag
_atom_site_refinement_flags_posn
_atom_site_refinement_flags_adp
_atom_site_refinement_flags_occupancy
_atom_site_disorder_assembly
_atom_site_disorder_group
F2 F 0.21785(12) 0.59436(15) 0.54788(13) 0.0746(4) Uani 1 1 d . . . . .
N002 N 0.96726(14) 0.72513(14) 0.37155(13) 0.0373(3) Uani 1 1 d . . . . .
H002 H 0.976314 0.638101 0.415178 0.045 Uiso 1 1 calc R U . . .
F1 F 0.23960(12) 0.15748(16) 0.94830(15) 0.0882(5) Uani 1 1 d . . . . .
N004 N 0.80920(15) 0.53726(14) 0.68065(13) 0.0372(3) Uani 1 1 d . . . . .
H004 H 0.769680 0.497746 0.639013 0.045 Uiso 1 1 calc R U . . .
C005 C 0.86509(17) 0.46334(18) 0.78170(15) 0.0347(4) Uani 1 1 d . . . . .
C006 C 0.82559(17) 0.68315(17) 0.65581(16) 0.0358(4) Uani 1 1 d . . . . .
C007 C 0.87544(17) 0.82632(17) 0.42153(17) 0.0370(4) Uani 1 1 d . . . . .
C008 C 0.84517(18) 0.30247(18) 0.84054(16) 0.0371(4) Uani 1 1 d . . . . .
C009 C 1.04297(17) 0.78168(18) 0.24210(16) 0.0367(4) Uani 1 1 d . . . . .
C00A C 0.68119(17) 0.26298(18) 0.86354(16) 0.0379(4) Uani 1 1 d . . . . .
C00B C 0.61614(18) 0.73597(17) 0.55379(16) 0.0378(4) Uani 1 1 d . . . . .
C00C C 0.76353(18) 0.79212(17) 0.55651(16) 0.0388(4) Uani 1 1 d . . . . .
C00D C 0.64259(19) 0.1469(2) 0.83329(18) 0.0462(4) Uani 1 1 d . . . . .
H00D H 0.717697 0.091210 0.792952 0.055 Uiso 1 1 calc R U . . .
C00E C 0.89398(19) 0.94949(19) 0.32219(19) 0.0478(5) Uani 1 1 d . . . . .
H00E H 0.846238 1.036758 0.327387 0.057 Uiso 1 1 calc R U . . .
C00F C 0.5978(2) 0.71950(19) 0.44107(17) 0.0459(4) Uani 1 1 d . . . . .
H00F H 0.677013 0.740771 0.364581 0.055 Uiso 1 1 calc R U . . .
C00G C 0.92361(19) 0.5640(2) 0.81584(17) 0.0454(4) Uani 1 1 d . . . . .
H00G H 0.971577 0.545840 0.879957 0.054 Uiso 1 1 calc R U . . .
C00H C 0.8992(2) 0.7009(2) 0.73747(18) 0.0470(5) Uani 1 1 d . . . . .
H00H H 0.928489 0.788002 0.741097 0.056 Uiso 1 1 calc R U . . .
C00I C 0.99792(19) 0.9213(2) 0.21058(19) 0.0492(5) Uani 1 1 d . . . . .
H00I H 1.030347 0.986799 0.129189 0.059 Uiso 1 1 calc R U . . .
C00J C 0.3486(2) 0.6426(2) 0.5506(2) 0.0504(5) Uani 1 1 d . . . . .
C00K C 0.8715(2) 0.2620(2) 0.97619(18) 0.0552(5) Uani 1 1 d . . . . .
H00A H 0.972906 0.283324 0.966188 0.083 Uiso 1 1 calc R U . . .
H00B H 0.853731 0.161345 1.016430 0.083 Uiso 1 1 calc R U . . .
H00C H 0.804243 0.316113 1.029945 0.083 Uiso 1 1 calc R U . . .
C00L C 0.3853(2) 0.1921(2) 0.9204(2) 0.0561(5) Uani 1 1 d . . . . .
C00M C 0.4643(2) 0.6721(2) 0.43916(19) 0.0524(5) Uani 1 1 d . . . . .
H00M H 0.454254 0.660668 0.362590 0.063 Uiso 1 1 calc R U . . .
C00N C 0.4934(2) 0.1107(2) 0.8617(2) 0.0564(5) Uani 1 1 d . . . . .
H00N H 0.468898 0.031986 0.840674 0.068 Uiso 1 1 calc R U . . .
C00O C 0.7283(2) 0.9330(2) 0.5990(2) 0.0576(5) Uani 1 1 d . . . . .
H00J H 0.819661 0.973505 0.594658 0.086 Uiso 1 1 calc R U . . .
H00K H 0.662903 0.912965 0.686702 0.086 Uiso 1 1 calc R U . . .
H00L H 0.680466 0.999958 0.541912 0.086 Uiso 1 1 calc R U . . .
C00P C 0.4946(2) 0.7025(2) 0.6659(2) 0.0573(5) Uani 1 1 d . . . . .
H00P H 0.503979 0.711026 0.743648 0.069 Uiso 1 1 calc R U . . .
C00Q C 0.3598(2) 0.6567(3) 0.6646(2) 0.0645(6) Uani 1 1 d . . . . .
H00Q H 0.279067 0.636145 0.740001 0.077 Uiso 1 1 calc R U . . .
C00R C 0.5658(2) 0.3432(2) 0.9226(2) 0.0641(6) Uani 1 1 d . . . . .
H00R H 0.588564 0.423038 0.943137 0.077 Uiso 1 1 calc R U . . .
C00S C 0.4175(2) 0.3080(3) 0.9519(3) 0.0728(7) Uani 1 1 d . . . . .
H00S H 0.341258 0.362544 0.992432 0.087 Uiso 1 1 calc R U . . .

loop_
_atom_site_aniso_label
_atom_site_aniso_U_11
_atom_site_aniso_U_22
_atom_site_aniso_U_33
_atom_site_aniso_U_23
_atom_site_aniso_U_13
_atom_site_aniso_U_12
F2 0.0419(6) 0.0964(10) 0.0901(10) -0.0305(8) -0.0186(6) -0.0087(6)
N002 0.0368(7) 0.0311(7) 0.0375(8) -0.0066(6) -0.0057(6) 0.0034(6)
F1 0.0326(6) 0.1043(11) 0.1109(11) -0.0107(9) -0.0096(7) -0.0158(6)
N004 0.0414(8) 0.0372(8) 0.0406(8) -0.0179(6) -0.0161(7) 0.0000(6)
C005 0.0277(8) 0.0448(10) 0.0323(9) -0.0155(7) -0.0052(7) 0.0004(7)
C006 0.0309(8) 0.0382(9) 0.0376(9) -0.0173(7) -0.0024(7) -0.0018(7)
C007 0.0304(8) 0.0317(9) 0.0470(10) -0.0138(8) -0.0059(7) 0.0006(7)
C008 0.0320(8) 0.0446(10) 0.0327(9) -0.0105(7) -0.0070(7) 0.0007(7)
C009 0.0265(8) 0.0395(9) 0.0390(9) -0.0061(7) -0.0067(7) -0.0011(7)
C00A 0.0318(9) 0.0415(10) 0.0331(9) -0.0060(7) -0.0029(7) -0.0006(7)
C00B 0.0343(9) 0.0344(9) 0.0408(10) -0.0119(7) -0.0058(7) 0.0063(7)
C00C 0.0378(9) 0.0341(9) 0.0430(10) -0.0163(8) -0.0058(8) 0.0038(7)
C00D 0.0365(9) 0.0513(11) 0.0496(11) -0.0168(9) -0.0087(8) 0.0017(8)
C00E 0.0360(9) 0.0317(9) 0.0626(12) -0.0066(9) -0.0024(9) 0.0021(7)
C00F 0.0436(10) 0.0486(11) 0.0389(10) -0.0084(8) -0.0046(8) -0.0058(8)
C00G 0.0393(9) 0.0591(12) 0.0429(10) -0.0181(9) -0.0134(8) -0.0082(8)
C00H 0.0477(10) 0.0449(11) 0.0528(11) -0.0207(9) -0.0114(9) -0.0108(8)
C00I 0.0376(10) 0.0420(10) 0.0509(11) 0.0029(8) -0.0029(9) -0.0007(8)
C00J 0.0352(10) 0.0536(12) 0.0622(13) -0.0151(10) -0.0147(9) 0.0009(8)
C00K 0.0561(12) 0.0670(14) 0.0411(11) -0.0113(9) -0.0161(9) 0.0023(10)
C00L 0.0292(9) 0.0645(14) 0.0591(13) 0.0003(10) -0.0047(9) -0.0081(9)
C00M 0.0534(12) 0.0576(12) 0.0463(11) -0.0096(9) -0.0173(10) -0.0058(9)
C00N 0.0456(11) 0.0590(13) 0.0643(13) -0.0149(11) -0.0148(10) -0.0091(10)
C00O 0.0602(12) 0.0440(11) 0.0693(14) -0.0289(10) -0.0101(11) 0.0079(9)
C00P 0.0420(11) 0.0840(16) 0.0461(11) -0.0284(11) -0.0028(9) -0.0018(10)
C00Q 0.0348(10) 0.0948(18) 0.0572(13) -0.0289(12) 0.0042(9) -0.0043(11)
C00R 0.0401(11) 0.0625(14) 0.0862(16) -0.0378(12) 0.0027(11) -0.0008(10)
C00S 0.0360(11) 0.0735(16) 0.0950(18) -0.0328(14) 0.0082(11) 0.0034(10)

loop_
_atom_type_symbol
_atom_type_description
_atom_type_scat_dispersion_real
_atom_type_scat_dispersion_imag
_atom_type_scat_source
C C 0.0033 0.0016 'International Tables Vol C Tables 4.2.6.8 and 6.1.1.4'
H H 0.0000 0.0000 'International Tables Vol C Tables 4.2.6.8 and 6.1.1.4'
F F 0.0171 0.0103 'International Tables Vol C Tables 4.2.6.8 and 6.1.1.4'
N N 0.0061 0.0033 'International Tables Vol C Tables 4.2.6.8 and 6.1.1.4'

loop_
_geom_angle_atom_site_label_1
_geom_angle_atom_site_label_2
_geom_angle_atom_site_label_3
_geom_angle
_geom_angle_site_symmetry_1
_geom_angle_site_symmetry_3
_geom_angle_publ_flag
C007 N002 H002 124.6 . . ?
C007 N002 C009 110.83(13) . . ?
C009 N002 H002 124.6 . . ?
C005 N004 H004 124.7 . . ?
C006 N004 H004 124.7 . . ?
C006 N004 C005 110.64(13) . . ?
N004 C005 C008 121.97(14) . . ?
C00G C005 N004 106.13(15) . . ?
C00G C005 C008 131.71(15) . . ?
N004 C006 C00C 122.40(14) . . ?
C00H C006 N004 106.40(15) . . ?
C00H C006 C00C 131.17(15) . . ?
N002 C007 C00C 123.26(14) . . ?
C00E C007 N002 106.45(15) . . ?
C00E C007 C00C 129.79(15) . . ?
C005 C008 C00A 109.25(13) . . ?
C005 C008 C00K 108.73(14) . . ?
C009 C008 C005 111.88(13) 2_766 . ?
C009 C008 C00A 112.47(13) 2_766 . ?
C009 C008 C00K 107.56(13) 2_766 . ?
C00A C008 C00K 106.74(14) . . ?
N002 C009 C008 123.70(14) . 2_766 ?
C00I C009 N002 106.23(15) . . ?
C00I C009 C008 130.07(16) . 2_766 ?
C00D C00A C008 123.29(15) . . ?
C00D C00A C00R 117.24(16) . . ?
C00R C00A C008 119.41(16) . . ?
C00F C00B C00C 122.10(15) . . ?
C00F C00B C00P 117.11(16) . . ?
C00P C00B C00C 120.77(15) . . ?
C006 C00C C00B 109.91(13) . . ?
C006 C00C C00O 108.41(14) . . ?
C007 C00C C006 111.86(13) . . ?
C007 C00C C00B 110.40(13) . . ?
C007 C00C C00O 107.88(14) . . ?
C00B C00C C00O 108.27(14) . . ?
C00A C00D H00D 119.3 . . ?
C00A C00D C00N 121.48(18) . . ?
C00N C00D H00D 119.3 . . ?
C007 C00E H00E 126.0 . . ?
C007 C00E C00I 108.10(16) . . ?
C00I C00E H00E 126.0 . . ?
C00B C00F H00F 119.2 . . ?
C00B C00F C00M 121.61(17) . . ?
C00M C00F H00F 119.2 . . ?
C005 C00G H00G 125.7 . . ?
C005 C00G C00H 108.53(15) . . ?
C00H C00G H00G 125.7 . . ?
C006 C00H C00G 108.21(15) . . ?
C006 C00H H00H 125.9 . . ?
C00G C00H H00H 125.9 . . ?
C009 C00I C00E 108.39(16) . . ?
C009 C00I H00I 125.8 . . ?
C00E C00I H00I 125.8 . . ?
C00M C00J F2 118.54(18) . . ?
C00M C00J C00Q 122.07(18) . . ?
C00Q C00J F2 119.38(18) . . ?
C008 C00K H00A 109.5 . . ?
C008 C00K H00B 109.5 . . ?
C008 C00K H00C 109.5 . . ?
H00A C00K H00B 109.5 . . ?
H00A C00K H00C 109.5 . . ?
H00B C00K H00C 109.5 . . ?
C00N C00L F1 119.1(2) . . ?
C00N C00L C00S 121.99(18) . . ?
C00S C00L F1 118.89(19) . . ?
C00F C00M H00M 120.5 . . ?
C00J C00M C00F 119.04(18) . . ?
C00J C00M H00M 120.5 . . ?
C00D C00N H00N 120.6 . . ?
C00L C00N C00D 118.83(19) . . ?
C00L C00N H00N 120.6 . . ?
C00C C00O H00J 109.5 . . ?
C00C C00O H00K 109.5 . . ?
C00C C00O H00L 109.5 . . ?
H00J C00O H00K 109.5 . . ?
H00J C00O H00L 109.5 . . ?
H00K C00O H00L 109.5 . . ?
C00B C00P H00P 119.1 . . ?
C00Q C00P C00B 121.73(19) . . ?
C00Q C00P H00P 119.1 . . ?
C00J C00Q C00P 118.43(19) . . ?
C00J C00Q H00Q 120.8 . . ?
C00P C00Q H00Q 120.8 . . ?
C00A C00R H00R 119.1 . . ?
C00S C00R C00A 121.8(2) . . ?
C00S C00R H00R 119.1 . . ?
C00L C00S C00R 118.7(2) . . ?
C00L C00S H00S 120.7 . . ?
C00R C00S H00S 120.7 . . ?

loop_
_geom_bond_atom_site_label_1
_geom_bond_atom_site_label_2
_geom_bond_distance
_geom_bond_site_symmetry_2
_geom_bond_publ_flag
F2 C00J 1.367(2) . ?
N002 H002 0.8600 . ?
N002 C007 1.371(2) . ?
N002 C009 1.377(2) . ?
F1 C00L 1.359(2) . ?
N004 H004 0.8600 . ?
N004 C005 1.382(2) . ?
N004 C006 1.380(2) . ?
C005 C008 1.520(2) . ?
C005 C00G 1.361(2) . ?
C006 C00C 1.523(2) . ?
C006 C00H 1.361(2) . ?
C007 C00C 1.517(2) . ?
C007 C00E 1.366(2) . ?
C008 C009 1.516(2) 2_766 ?
C008 C00A 1.549(2) . ?
C008 C00K 1.551(2) . ?
C009 C00I 1.364(2) . ?
C00A C00D 1.375(2) . ?
C00A C00R 1.383(2) . ?
C00B C00C 1.548(2) . ?
C00B C00F 1.381(2) . ?
C00B C00P 1.392(2) . ?
C00C C00O 1.549(2) . ?
C00D H00D 0.9300 . ?
C00D C00N 1.394(2) . ?
C00E H00E 0.9300 . ?
C00E C00I 1.408(3) . ?
C00F H00F 0.9300 . ?
C00F C00M 1.385(2) . ?
C00G H00G 0.9300 . ?
C00G C00H 1.414(3) . ?
C00H H00H 0.9300 . ?
C00I H00I 0.9300 . ?
C00J C00M 1.356(3) . ?
C00J C00Q 1.361(3) . ?
C00K H00A 0.9600 . ?
C00K H00B 0.9600 . ?
C00K H00C 0.9600 . ?
C00L C00N 1.349(3) . ?
C00L C00S 1.358(3) . ?
C00M H00M 0.9300 . ?
C00N H00N 0.9300 . ?
C00O H00J 0.9600 . ?
C00O H00K 0.9600 . ?
C00O H00L 0.9600 . ?
C00P H00P 0.9300 . ?
C00P C00Q 1.386(3) . ?
C00Q H00Q 0.9300 . ?
C00R H00R 0.9300 . ?
C00R C00S 1.382(3) . ?
C00S H00S 0.9300 . ?

loop_
_geom_torsion_atom_site_label_1
_geom_torsion_atom_site_label_2
_geom_torsion_atom_site_label_3
_geom_torsion_atom_site_label_4
_geom_torsion
_geom_torsion_site_symmetry_1
_geom_torsion_site_symmetry_2
_geom_torsion_site_symmetry_3
_geom_torsion_site_symmetry_4
_geom_torsion_publ_flag
F2 C00J C00M C00F -179.28(16) . . . . ?
F2 C00J C00Q C00P 178.45(18) . . . . ?
N002 C007 C00C C006 38.8(2) . . . . ?
N002 C007 C00C C00B -83.93(18) . . . . ?
N002 C007 C00C C00O 157.94(16) . . . . ?
N002 C007 C00E C00I 0.4(2) . . . . ?
N002 C009 C00I C00E 0.1(2) . . . . ?
F1 C00L C00N C00D 179.97(17) . . . . ?
F1 C00L C00S C00R -179.6(2) . . . . ?
N004 C005 C008 C009 79.88(18) . . . 2_766 ?
N004 C005 C008 C00A -45.32(19) . . . . ?
N004 C005 C008 C00K -161.47(15) . . . . ?
N004 C005 C00G C00H 1.72(19) . . . . ?
N004 C006 C00C C007 -89.43(18) . . . . ?
N004 C006 C00C C00B 33.6(2) . . . . ?
N004 C006 C00C C00O 151.74(15) . . . . ?
N004 C006 C00H C00G -1.87(19) . . . . ?
C005 N004 C006 C00C -175.27(14) . . . . ?
C005 N004 C006 C00H 3.03(18) . . . . ?
C005 C008 C00A C00D 136.15(16) . . . . ?
C005 C008 C00A C00R -46.8(2) . . . . ?
C005 C00G C00H C006 0.1(2) . . . . ?
C006 N004 C005 C008 172.57(14) . . . . ?
C006 N004 C005 C00G -2.96(18) . . . . ?
C007 N002 C009 C008 179.09(14) . . . 2_766 ?
C007 N002 C009 C00I 0.20(18) . . . . ?
C007 C00E C00I C009 -0.3(2) . . . . ?
C008 C005 C00G C00H -173.21(16) . . . . ?
C008 C009 C00I C00E -178.75(16) 2_766 . . . ?
C008 C00A C00D C00N 176.64(16) . . . . ?
C008 C00A C00R C00S -176.4(2) . . . . ?
C009 N002 C007 C00C 172.22(14) . . . . ?
C009 N002 C007 C00E -0.38(18) . . . . ?
C009 C008 C00A C00D 11.3(2) 2_766 . . . ?
C009 C008 C00A C00R -171.68(17) 2_766 . . . ?
C00A C00D C00N C00L -0.1(3) . . . . ?
C00A C00R C00S C00L -0.7(4) . . . . ?
C00B C00F C00M C00J 0.7(3) . . . . ?
C00B C00P C00Q C00J 1.0(3) . . . . ?
C00C C006 C00H C00G 176.21(16) . . . . ?
C00C C007 C00E C00I -171.55(16) . . . . ?
C00C C00B C00F C00M -178.59(16) . . . . ?
C00C C00B C00P C00Q 177.75(18) . . . . ?
C00D C00A C00R C00S 0.8(3) . . . . ?
C00E C007 C00C C006 -150.45(18) . . . . ?
C00E C007 C00C C00B 86.8(2) . . . . ?
C00E C007 C00C C00O -31.3(2) . . . . ?
C00F C00B C00C C006 -122.79(17) . . . . ?
C00F C00B C00C C007 1.1(2) . . . . ?
C00F C00B C00C C00O 118.96(18) . . . . ?
C00F C00B C00P C00Q -1.0(3) . . . . ?
C00G C005 C008 C009 -105.9(2) . . . 2_766 ?
C00G C005 C008 C00A 128.93(18) . . . . ?
C00G C005 C008 C00K 12.8(2) . . . . ?
C00H C006 C00C C007 92.7(2) . . . . ?
C00H C006 C00C C00B -144.25(18) . . . . ?
C00H C006 C00C C00O -26.1(2) . . . . ?
C00K C008 C00A C00D -106.45(19) . . . . ?
C00K C008 C00A C00R 70.6(2) . . . . ?
C00M C00J C00Q C00P -0.1(3) . . . . ?
C00N C00L C00S C00R 0.1(4) . . . . ?
C00P C00B C00C C006 58.5(2) . . . . ?
C00P C00B C00C C007 -177.62(16) . . . . ?
C00P C00B C00C C00O -59.7(2) . . . . ?
C00P C00B C00F C00M 0.2(3) . . . . ?
C00Q C00J C00M C00F -0.7(3) . . . . ?
C00R C00A C00D C00N -0.5(3) . . . . ?
C00S C00L C00N C00D 0.2(3) . . . . ?
